data_4348870
loop_
_publ_author_name
'Mastropietro, Teresa F.'
'Marino, Nadia'
'Munno, Giovanni De'
'Lloret, Francesc'
'Julve, Miguel'
'Pardo, Emilio'
'Armentano, Donatella'

_publ_section_title
;
 Selective Guest Inclusion in Oxalate-Based Iron(III) Magnetic
 Coordination Polymers.
;
_journal_issue 21
_journal_name_full 'Inorganic chemistry'
_journal_page_first 11160
_journal_page_last 11169
_journal_paper_doi 10.1021/acs.inorgchem.6b01769
_journal_volume 55
_journal_year 2016
_chemical_formula_sum 'C5 H13 Cl2 Fe2 N O12'
_chemical_formula_weight 461.76
_space_group_crystal_system monoclinic
_space_group_IT_number 9
_space_group_name_Hall 'C -2yc'
_space_group_name_H-M_alt 'C 1 c 1'
_atom_sites_solution_hydrogens geom
_atom_sites_solution_primary direct
_atom_sites_solution_secondary difmap
_audit_creation_method SHELXL-2013
_cell_angle_alpha 90
_cell_angle_beta 108.531(8)
_cell_angle_gamma 90
_cell_formula_units_Z 4
_cell_length_a 8.945(3)
_cell_length_b 14.936(5)
_cell_length_c 12.408(5)
_cell_measurement_reflns_used 3905
_cell_measurement_temperature 100(2)
_cell_measurement_theta_max 30
_cell_measurement_theta_min 2.5
_cell_volume 1571.8(10)
_computing_cell_refinement 'Bruker APEX'
_computing_data_collection 'Bruker APEX'
_computing_data_reduction 'Bruker SAINT'
_computing_molecular_graphics 'Bruker SHELXTL'
_computing_publication_material 'Bruker SHELXTL'
_computing_structure_refinement 'SHELXL-2013 (Sheldrick, 2013)'
_computing_structure_solution 'SHELXS-2013 (Sheldrick, 2013)'
_diffrn_ambient_temperature 100(2)
_diffrn_measured_fraction_theta_full 0.947
_diffrn_measured_fraction_theta_max 0.947
_diffrn_measurement_device_type 'CCD area detector'
_diffrn_measurement_method 'phi and omega scans'
_diffrn_radiation_type MoK\a
_diffrn_radiation_wavelength 0.71073
_diffrn_reflns_av_R_equivalents 0.0382
_diffrn_reflns_av_sigmaI/netI 0.0582
_diffrn_reflns_limit_h_max 9
_diffrn_reflns_limit_h_min -12
_diffrn_reflns_limit_k_max 20
_diffrn_reflns_limit_k_min -11
_diffrn_reflns_limit_l_max 17
_diffrn_reflns_limit_l_min -10
_diffrn_reflns_number 5398
_diffrn_reflns_theta_full 30.74
_diffrn_reflns_theta_max 30.74
_diffrn_reflns_theta_min 2.73
_diffrn_source 'fine-focus sealed tube'
_exptl_absorpt_coefficient_mu 2.242
_exptl_absorpt_correction_T_max 0.679
_exptl_absorpt_correction_T_min 0.589
_exptl_absorpt_correction_type multi-scan
_exptl_absorpt_process_details sadabs
_exptl_crystal_colour yellow
_exptl_crystal_density_diffrn 1.951
_exptl_crystal_density_method 'not measured'
_exptl_crystal_description prism
_exptl_crystal_F_000 928
_exptl_crystal_size_max 0.12
_exptl_crystal_size_mid 0.10
_exptl_crystal_size_min 0.10
_refine_diff_density_max 2.142
_refine_diff_density_min -1.085
_refine_diff_density_rms 0.198
_refine_ls_abs_structure_details 'Flack H D (1983), Acta Cryst. A39, 876-881'
_refine_ls_abs_structure_Flack 0.00
_refine_ls_extinction_method none
_refine_ls_goodness_of_fit_ref 1.075
_refine_ls_hydrogen_treatment mixed
_refine_ls_matrix_type full
_refine_ls_number_parameters 217
_refine_ls_number_reflns 3576
_refine_ls_number_restraints 11
_refine_ls_restrained_S_all 1.073
_refine_ls_R_factor_all 0.0572
_refine_ls_R_factor_gt 0.0556
_refine_ls_shift/su_max 0.001
_refine_ls_shift/su_mean 0.000
_refine_ls_structure_factor_coef Fsqd
_refine_ls_weighting_details 'calc w=1/[\s^2^(Fo^2^)+(0.0927P)^2^+10.7937P] where P=(Fo^2^+2Fc^2^)/3'
_refine_ls_weighting_scheme calc
_refine_ls_wR_factor_gt 0.1557
_refine_ls_wR_factor_ref 0.1570
_reflns_number_gt 3447
_reflns_number_total 3576
_reflns_threshold_expression >2sigma(I)
_cod_data_source_file ic6b01769_si_004.cif
_cod_data_source_block 3
_cod_original_cell_volume 1571.7(9)
_cod_original_sg_symbol_H-M 'C c'
_cod_database_code 4348870
_shelx_space_group_comment
;
The symmetry employed for this shelxl refinement is uniquely defined
by the following loop, which should always be used as a source of
symmetry information in preference to the above space-group names.
They are only intended as comments.
;
_shelxl_version_number 2013-4

loop_
_space_group_symop_operation_xyz
'x, y, z'
'x, -y, z+1/2'
'x+1/2, y+1/2, z'
'x+1/2, -y+1/2, z+1/2'

loop_
_atom_site_label
_atom_site_type_symbol
_atom_site_fract_x
_atom_site_fract_y
_atom_site_fract_z
_atom_site_U_iso_or_equiv
_atom_site_adp_type
_atom_site_occupancy
_atom_site_symmetry_multiplicity
_atom_site_calc_flag
_atom_site_refinement_flags
Fe1 Fe 0.12132(9) 0.04953(5) 0.67924(7) 0.01238(19) Uani 1 1 d .
Fe2 Fe 0.23500(9) 0.20554(5) 0.90427(7) 0.01192(18) Uani 1 1 d .
Cl1 Cl 0.0852(2) -0.05055(9) 0.80424(14) 0.0224(3) Uani 1 1 d .
Cl2 Cl 0.0809(2) 0.31250(10) 0.79043(14) 0.0219(3) Uani 1 1 d .
O9 O 0.2482(5) 0.2849(3) 1.0487(4) 0.0155(8) Uani 1 1 d .
O1 O 0.2588(5) 0.1339(3) 0.7811(4) 0.0149(8) Uani 1 1 d .
O2 O 0.3056(5) -0.0077(3) 0.6415(4) 0.0163(9) Uani 1 1 d .
O3 O 0.1139(5) 0.1391(3) 0.5452(4) 0.0150(8) Uani 1 1 d .
O10 O 0.3579(5) 0.1103(3) 1.0249(4) 0.0157(8) Uani 1 1 d .
O8 O 0.0515(5) 0.1418(3) 0.9325(4) 0.0142(8) Uani 1 1 d .
O4 O -0.0031(5) -0.0358(3) 0.5433(4) 0.0145(8) Uani 1 1 d .
O6 O 0.4507(5) 0.2626(3) 0.9307(4) 0.0152(8) Uani 1 1 d .
O5 O -0.0909(5) 0.1118(3) 0.6577(4) 0.0158(8) Uani 1 1 d .
C2 C -0.0110(7) 0.1829(4) 0.5129(5) 0.0133(10) Uani 1 1 d .
C1 C 0.2663(7) -0.0652(3) 0.5624(5) 0.0128(10) Uani 1 1 d .
C3 C 0.0876(7) 0.0814(4) 1.0079(5) 0.0128(10) Uani 1 1 d .
C4 C 0.3702(7) 0.3303(3) 1.0785(5) 0.0103(9) Uani 1 1 d .
O1W O 0.4351(8) 0.2282(5) 0.6806(5) 0.0370(13) Uani 1 1 d D
O2W O 0.3701(10) 0.1824(7) 0.4600(7) 0.061(3) Uani 1 1 d D
N1 N 0.7028(10) 0.1515(6) 0.8368(9) 0.050(2) Uani 1 1 d .
H1A H 0.7877 0.1677 0.8190 0.075 Uiso 1 1 calc R
H1B H 0.7227 0.1564 0.9116 0.075 Uiso 1 1 calc R
H1C H 0.6223 0.1870 0.8011 0.075 Uiso 1 1 calc R
C6 C 0.6631(11) 0.0600(7) 0.8027(12) 0.052(3) Uani 1 1 d .
H6A H 0.5639 0.0451 0.8126 0.079 Uiso 1 1 calc R
H6B H 0.7437 0.0210 0.8485 0.079 Uiso 1 1 calc R
H6C H 0.6554 0.0530 0.7242 0.079 Uiso 1 1 calc R
H4W H 0.434(10) 0.130(5) 0.493(10) 0.050 Uiso 1 1 d D
H3W H 0.269(6) 0.154(6) 0.431(10) 0.050 Uiso 1 1 d D
H1W H 0.421(12) 0.216(8) 0.602(4) 0.050 Uiso 1 1 d D
H2W H 0.334(7) 0.251(8) 0.676(8) 0.050 Uiso 1 1 d D
H1O H 0.3143 0.1637 0.7494 0.050 Uiso 1 1 d .
O3W O 0.2218(11) 0.3780(6) 0.5763(8) 0.057(2) Uani 1 1 d D
H5W H 0.269(10) 0.422(6) 0.634(8) 0.050 Uiso 1 1 d D
H6W H 0.112(4) 0.390(7) 0.562(10) 0.050 Uiso 1 1 d D

loop_
_atom_site_aniso_label
_atom_site_aniso_U_11
_atom_site_aniso_U_22
_atom_site_aniso_U_33
_atom_site_aniso_U_23
_atom_site_aniso_U_13
_atom_site_aniso_U_12
Fe1 0.0159(4) 0.0078(3) 0.0134(4) -0.0001(3) 0.0046(3) 0.0017(3)
Fe2 0.0158(4) 0.0069(3) 0.0134(4) -0.0004(3) 0.0051(3) -0.0012(3)
Cl1 0.0366(9) 0.0130(6) 0.0184(7) 0.0040(5) 0.0100(6) 0.0005(5)
Cl2 0.0300(8) 0.0145(5) 0.0209(7) 0.0052(5) 0.0077(6) 0.0058(5)
O9 0.019(2) 0.0128(18) 0.018(2) -0.0022(15) 0.0099(17) -0.0061(15)
O1 0.017(2) 0.0128(17) 0.016(2) -0.0032(15) 0.0063(16) -0.0029(14)
O2 0.019(2) 0.0090(17) 0.021(2) -0.0062(15) 0.0068(17) 0.0009(14)
O3 0.017(2) 0.0134(19) 0.018(2) -0.0012(15) 0.0099(17) 0.0003(15)
O10 0.017(2) 0.0103(17) 0.020(2) 0.0027(15) 0.0062(17) -0.0018(14)
O8 0.013(2) 0.0109(17) 0.016(2) 0.0027(14) 0.0016(16) 0.0005(14)
O4 0.015(2) 0.0108(17) 0.017(2) -0.0005(14) 0.0037(16) -0.0001(14)
O6 0.017(2) 0.0126(18) 0.018(2) -0.0027(15) 0.0087(17) -0.0030(14)
O5 0.021(2) 0.0094(17) 0.019(2) 0.0041(15) 0.0083(18) 0.0026(14)
C2 0.018(3) 0.009(2) 0.012(2) -0.0031(18) 0.002(2) -0.0019(18)
C1 0.019(3) 0.006(2) 0.013(3) -0.0008(18) 0.004(2) -0.0032(17)
C3 0.017(3) 0.008(2) 0.012(3) -0.0013(17) 0.004(2) -0.0022(17)
C4 0.011(3) 0.0046(19) 0.017(3) -0.0004(17) 0.007(2) 0.0010(15)
O1W 0.038(3) 0.047(3) 0.030(3) 0.003(3) 0.016(3) -0.006(3)
O2W 0.041(4) 0.102(7) 0.049(5) -0.016(4) 0.024(4) -0.039(4)
N1 0.028(4) 0.045(5) 0.073(7) -0.019(4) 0.010(4) -0.007(3)
C6 0.022(4) 0.048(6) 0.078(8) -0.007(5) 0.003(5) -0.014(4)
O3W 0.054(5) 0.057(5) 0.068(5) -0.010(4) 0.030(4) -0.031(4)

loop_
_atom_type_symbol
_atom_type_description
_atom_type_scat_dispersion_real
_atom_type_scat_dispersion_imag
_atom_type_scat_source
C C 0.0033 0.0016 'International Tables Vol C Tables 4.2.6.8 and 6.1.1.4'
H H 0.0000 0.0000 'International Tables Vol C Tables 4.2.6.8 and 6.1.1.4'
N N 0.0061 0.0033 'International Tables Vol C Tables 4.2.6.8 and 6.1.1.4'
O O 0.0106 0.0060 'International Tables Vol C Tables 4.2.6.8 and 6.1.1.4'
Cl Cl 0.1484 0.1585 'International Tables Vol C Tables 4.2.6.8 and 6.1.1.4'
Fe Fe 0.3463 0.8444 'International Tables Vol C Tables 4.2.6.8 and 6.1.1.4'

loop_
_geom_angle_atom_site_label_1
_geom_angle_atom_site_label_2
_geom_angle_atom_site_label_3
_geom_angle
_geom_angle_site_symmetry_1
_geom_angle_site_symmetry_3
O1 Fe1 O2 91.77(19) . .
O1 Fe1 O5 99.22(19) . .
O2 Fe1 O5 160.27(18) . .
O1 Fe1 O3 87.52(18) . .
O2 Fe1 O3 84.84(18) . .
O5 Fe1 O3 79.36(17) . .
O1 Fe1 O4 167.8(2) . .
O2 Fe1 O4 79.85(18) . .
O5 Fe1 O4 86.51(18) . .
O3 Fe1 O4 82.96(17) . .
O1 Fe1 Cl1 100.57(15) . .
O2 Fe1 Cl1 100.56(14) . .
O5 Fe1 Cl1 93.51(13) . .
O3 Fe1 Cl1 170.04(14) . .
O4 Fe1 Cl1 89.72(13) . .
O1 Fe2 O8 100.11(19) . .
O1 Fe2 O6 91.27(19) . .
O8 Fe2 O6 161.44(18) . .
O1 Fe2 O10 91.36(19) . .
O8 Fe2 O10 80.08(17) . .
O6 Fe2 O10 85.08(18) . .
O1 Fe2 O9 170.96(19) . .
O8 Fe2 O9 86.98(18) . .
O6 Fe2 O9 80.48(18) . .
O10 Fe2 O9 84.29(18) . .
O1 Fe2 Cl2 95.46(15) . .
O8 Fe2 Cl2 94.19(13) . .
O6 Fe2 Cl2 99.31(14) . .
O10 Fe2 Cl2 171.78(14) . .
O9 Fe2 Cl2 89.56(14) . .
C4 O9 Fe2 111.5(4) . .
Fe1 O1 Fe2 132.3(3) . .
C1 O2 Fe1 114.6(4) . .
C2 O3 Fe1 112.6(4) . .
C1 O10 Fe2 111.8(4) 2 .
C3 O8 Fe2 115.7(4) . .
C3 O4 Fe1 111.9(4) 2_554 .
C2 O6 Fe2 113.5(4) 4 .
C4 O5 Fe1 115.0(4) 4_454 .
O3 C2 O6 125.6(6) . 4_454
O3 C2 C4 117.5(5) . 4_454
O6 C2 C4 116.9(5) 4_454 4_454
O10 C1 O2 126.6(6) 2_554 .
O10 C1 C3 117.3(5) 2_554 2_554
O2 C1 C3 116.0(5) . 2_554
O4 C3 O8 127.7(6) 2 .
O4 C3 C1 117.5(5) 2 2
O8 C3 C1 114.9(5) . 2
O9 C4 O5 127.0(6) . 4
O9 C4 C2 117.5(5) . 4
O5 C4 C2 115.4(5) 4 4

loop_
_geom_bond_atom_site_label_1
_geom_bond_atom_site_label_2
_geom_bond_distance
_geom_bond_site_symmetry_2
Fe1 O1 1.926(4) .
Fe1 O2 2.039(5) .
Fe1 O5 2.054(5) .
Fe1 O3 2.119(5) .
Fe1 O4 2.125(4) .
Fe1 Cl1 2.2500(17) .
Fe2 O1 1.932(5) .
Fe2 O8 2.022(5) .
Fe2 O6 2.038(5) .
Fe2 O10 2.104(4) .
Fe2 O9 2.120(5) .
Fe2 Cl2 2.2823(17) .
O9 C4 1.238(7) .
O2 C1 1.266(7) .
O3 C2 1.246(8) .
O10 C1 1.258(8) 2
O8 C3 1.266(7) .
O4 C3 1.241(7) 2_554
O6 C2 1.265(7) 4
O5 C4 1.272(7) 4_454
C2 O6 1.265(7) 4_454
C2 C4 1.543(8) 4_454
C1 O10 1.258(8) 2_554
C1 C3 1.545(8) 2_554
C3 O4 1.241(7) 2
C3 C1 1.545(8) 2
C4 O5 1.272(7) 4
C4 C2 1.543(8) 4
N1 C6 1.441(13) .

loop_
_geom_hbond_atom_site_label_D
_geom_hbond_atom_site_label_H
_geom_hbond_atom_site_label_A
_geom_hbond_distance_DH
_geom_hbond_distance_HA
_geom_hbond_distance_DA
_geom_hbond_angle_DHA
_geom_hbond_site_symmetry_A
N1 H1A O8 0.89 2.36 2.967(10) 125.2 1_655
N1 H1B O3W 0.89 2.11 2.955(14) 158.2 4
N1 H1C O1W 0.89 1.96 2.802(12) 158.2 .
O2W H3W O3 0.96(3) 2.29(11) 2.886(9) 120(9) .
O2W H3W Cl1 0.96(3) 2.43(6) 3.313(8) 152(10) 2_554
O1W H1W O2W 0.96(3) 1.75(4) 2.700(11) 170(11) .
O1W H2W O3W 0.95(3) 2.32(11) 2.958(12) 124(9) .
O1 H1O O1W 0.85 1.85 2.698(8) 179.9 .
O3W H6W O10 0.96(3) 2.17(4) 3.117(10) 169(9) 4_454
